data_7015754
loop_
_publ_author_name
'St\'ibr, Bohumil'
'Bakardjiev, Mario'
'H\'ajkov\'a, Zuzana'
'Holub, Josef'
'Pad\<elkov\'a, Zdenka'
'R\%u\<zi\<cka, Ale\<s'
'Kennedy, John D.'

_publ_section_title
;
 Polymethylated [Fe(\h(6)-arene)(2)](2+) dications: methyl-group
 rearrangements and application of the EINS mechanism.
;
_journal_issue 22
_journal_name_full 'Dalton transactions (Cambridge, England : 2003)'
_journal_page_first 5916
_journal_page_last 5920
_journal_paper_doi 10.1039/c1dt10051c
_journal_volume 40
_journal_year 2011
_chemical_formula_moiety 'C20 H28 Fe, 2(F6 P)'
_chemical_formula_sum 'C20 H28 F12 Fe P2'
_chemical_formula_weight 614.21
_chemical_name_systematic
;
?
;
_space_group_IT_number 19
_symmetry_cell_setting orthorhombic
_symmetry_space_group_name_Hall 'P 2ac 2ab'
_symmetry_space_group_name_H-M 'P 21 21 21'
_atom_sites_solution_hydrogens geom
_atom_sites_solution_primary direct
_atom_sites_solution_secondary difmap
_audit_creation_method SHELXL-97
_cell_angle_alpha 90
_cell_angle_beta 90
_cell_angle_gamma 90
_cell_formula_units_Z 4
_cell_length_a 9.9241(7)
_cell_length_b 13.4542(8)
_cell_length_c 17.7747(15)
_cell_measurement_reflns_used 19066
_cell_measurement_temperature 150(1)
_cell_measurement_theta_max 27.5
_cell_measurement_theta_min 1
_cell_volume 2373.3(3)
_computing_cell_refinement 'COLLECT and DENZO'
_computing_data_collection 'COLLECT (Hooft, 1998) and DENZO (Otwinowski & Minor, 1997)'
_computing_data_reduction 'COLLECT and DENZO'
_computing_molecular_graphics 'PLATON (Spek, 2003)'
_computing_publication_material 'SHELXL-97 (Sheldrick, 1997)'
_computing_structure_refinement 'SHELXL-97 (Sheldrick, 1997)'
_computing_structure_solution 'SIR92 (Altomare et al., 1994)'
_diffrn_ambient_temperature 150(1)
_diffrn_detector_area_resol_mean 9.091
_diffrn_measured_fraction_theta_full 0.997
_diffrn_measured_fraction_theta_max 0.997
_diffrn_measurement_device_type 'Bruker Nonius KappaCCD area detector'
_diffrn_measurement_method '\f and \w scans to fill the Ewald sphere'
_diffrn_radiation_monochromator graphite
_diffrn_radiation_source 'fine-focus sealed tube'
_diffrn_radiation_type MoK\a
_diffrn_radiation_wavelength 0.71073
_diffrn_reflns_av_R_equivalents 0.0440
_diffrn_reflns_av_sigmaI/netI 0.0415
_diffrn_reflns_limit_h_max 12
_diffrn_reflns_limit_h_min -12
_diffrn_reflns_limit_k_max 16
_diffrn_reflns_limit_k_min -17
_diffrn_reflns_limit_l_max 19
_diffrn_reflns_limit_l_min -23
_diffrn_reflns_number 19007
_diffrn_reflns_theta_full 27.50
_diffrn_reflns_theta_max 27.50
_diffrn_reflns_theta_min 1.90
_diffrn_standards_number 0
_exptl_absorpt_coefficient_mu 0.872
_exptl_absorpt_correction_T_max 0.928
_exptl_absorpt_correction_T_min 0.875
_exptl_absorpt_correction_type integration
_exptl_absorpt_process_details
;
Gaussian integration (Coppens, 1970)
;
_exptl_crystal_colour red
_exptl_crystal_density_diffrn 1.719
_exptl_crystal_density_method 'not measured'
_exptl_crystal_description block
_exptl_crystal_F_000 1248
_exptl_crystal_size_max 0.21
_exptl_crystal_size_mid 0.18
_exptl_crystal_size_min 0.14
_refine_diff_density_max 0.549
_refine_diff_density_min -0.485
_refine_diff_density_rms 0.085
_refine_ls_abs_structure_details 'Flack H D (1983), Acta Cryst. A39, 876-881'
_refine_ls_abs_structure_Flack 0.00(2)
_refine_ls_extinction_method none
_refine_ls_goodness_of_fit_ref 1.120
_refine_ls_hydrogen_treatment constr
_refine_ls_matrix_type full
_refine_ls_number_parameters 316
_refine_ls_number_reflns 5398
_refine_ls_number_restraints 0
_refine_ls_restrained_S_all 1.120
_refine_ls_R_factor_all 0.0636
_refine_ls_R_factor_gt 0.0472
_refine_ls_shift/su_max 0.000
_refine_ls_shift/su_mean 0.000
_refine_ls_structure_factor_coef Fsqd
_refine_ls_weighting_details 'calc w=1/[\s^2^(Fo^2^)+(0.0422P)^2^+3.4194P] where P=(Fo^2^+2Fc^2^)/3'
_refine_ls_weighting_scheme calc
_refine_ls_wR_factor_gt 0.1001
_refine_ls_wR_factor_ref 0.1109
_reflns_number_gt 4628
_reflns_number_total 5398
_reflns_threshold_expression >2sigma(I)
_cod_data_source_file c1dt10051c.txt
_cod_data_source_block shelxl
_cod_depositor_comments
;
The following automatic conversions were performed:
'_symmetry_cell_setting' value 'Orthorhombic' changed to 'orthorhombic'
according to '/home/saulius/struct/CIF-dictionaries/cif_core.dic'
dictionary named 'cif_core.dic' version 2.4.1 from 2010-06-29.

Automatic conversion script
Id: cif_fix_enum 1555 2011-01-17 13:19:09Z saulius 
;
_cod_original_sg_symbol_H-M P212121
_cod_database_code 7015754

loop_
_symmetry_equiv_pos_as_xyz
'x, y, z'
'-x+1/2, -y, z+1/2'
'x+1/2, -y+1/2, -z'
'-x, y+1/2, -z+1/2'

loop_
_atom_site_label
_atom_site_type_symbol
_atom_site_fract_x
_atom_site_fract_y
_atom_site_fract_z
_atom_site_U_iso_or_equiv
_atom_site_adp_type
_atom_site_occupancy
_atom_site_symmetry_multiplicity
_atom_site_calc_flag
_atom_site_refinement_flags
_atom_site_disorder_assembly
_atom_site_disorder_group
Fe1 Fe 0.91973(5) 0.01960(4) 0.42983(3) 0.01740(12) Uani 1 1 d . . .
P1 P 0.53216(10) -0.21454(7) 0.29413(6) 0.0227(2) Uani 1 1 d . . .
P2 P 0.40282(12) 0.03912(9) 0.61363(6) 0.0349(3) Uani 1 1 d . . .
F5 F 0.5434(3) -0.32434(18) 0.25978(16) 0.0381(6) Uani 1 1 d . . .
F4 F 0.3926(2) -0.24430(19) 0.33343(14) 0.0353(6) Uani 1 1 d . . .
F6 F 0.5227(3) -0.10597(19) 0.32876(17) 0.0448(7) Uani 1 1 d . . .
F3 F 0.4519(3) -0.1799(2) 0.22126(16) 0.0442(7) Uani 1 1 d . . .
C15 C 0.7974(5) -0.1095(3) 0.4443(2) 0.0312(10) Uani 1 1 d . . .
F2 F 0.6715(3) -0.1852(2) 0.25487(17) 0.0421(7) Uani 1 1 d . . .
F1 F 0.6114(3) -0.2514(2) 0.36728(16) 0.0490(8) Uani 1 1 d . . .
C12 C 0.7951(4) 0.0412(3) 0.3335(2) 0.0226(8) Uani 1 1 d . . .
C5 C 1.1340(4) 0.0182(4) 0.4280(3) 0.0337(9) Uani 1 1 d . . .
C2 C 0.9470(4) 0.1294(3) 0.5149(2) 0.0197(8) Uani 1 1 d . . .
C16 C 0.7202(4) -0.0246(4) 0.4528(2) 0.0310(9) Uani 1 1 d . . .
H16 H 0.6691 -0.0179 0.4964 0.037 Uiso 1 1 d R . .
C13 C 0.8756(4) -0.0426(3) 0.3249(2) 0.0236(8) Uani 1 1 d . . .
H13 H 0.9307 -0.0474 0.2828 0.028 Uiso 1 1 d R . .
C11 C 0.7145(4) 0.0508(3) 0.3991(2) 0.0287(9) Uani 1 1 d . . .
C1 C 0.9937(4) 0.0368(3) 0.5419(2) 0.0249(8) Uani 1 1 d . . .
C3 C 0.9931(4) 0.1632(3) 0.4441(2) 0.0242(8) Uani 1 1 d . . .
H3 H 0.9597 0.2228 0.4253 0.029 Uiso 1 1 d R . .
C7 C 0.9455(5) -0.0034(3) 0.6151(2) 0.0381(11) Uani 1 1 d . . .
H7A H 0.9888 0.0313 0.6556 0.046 Uiso 1 1 d R . .
H7B H 0.9668 -0.0729 0.6181 0.046 Uiso 1 1 d R . .
H7C H 0.8497 0.0053 0.6187 0.046 Uiso 1 1 d R . .
C18 C 0.7928(5) 0.1203(3) 0.2737(2) 0.0338(10) Uani 1 1 d . . .
H18A H 0.8696 0.1122 0.2415 0.041 Uiso 1 1 d R . .
H18B H 0.7962 0.1845 0.2972 0.041 Uiso 1 1 d R . .
H18C H 0.7117 0.1148 0.2445 0.041 Uiso 1 1 d R . .
F10 F 0.3042(4) 0.1209(3) 0.5837(3) 0.0786(12) Uani 1 1 d . . .
C17 C 0.6253(5) 0.1405(4) 0.4111(3) 0.0415(12) Uani 1 1 d . . .
H17A H 0.5998 0.1444 0.4631 0.050 Uiso 1 1 d R . .
H17B H 0.5460 0.1340 0.3806 0.050 Uiso 1 1 d R . .
H17C H 0.6730 0.1998 0.3972 0.050 Uiso 1 1 d R . .
F9 F 0.5305(3) 0.1059(3) 0.5964(2) 0.0659(10) Uani 1 1 d . . .
C8 C 0.8486(4) 0.1906(3) 0.5588(2) 0.0293(9) Uani 1 1 d . . .
H8A H 0.7650 0.1552 0.5631 0.035 Uiso 1 1 d R . .
H8B H 0.8335 0.2527 0.5335 0.035 Uiso 1 1 d R . .
H8C H 0.8844 0.2030 0.6081 0.035 Uiso 1 1 d R . .
C14 C 0.8775(5) -0.1209(3) 0.3787(2) 0.0308(10) Uani 1 1 d . . .
C6 C 1.0869(4) -0.0167(3) 0.4972(2) 0.0318(9) Uani 1 1 d . . .
H6 H 1.1177 -0.0779 0.5144 0.038 Uiso 1 1 d R . .
C9 C 1.1322(5) 0.1516(4) 0.3262(3) 0.0473(13) Uani 1 1 d . . .
H9A H 1.0768 0.2076 0.3134 0.057 Uiso 1 1 d R . .
H9B H 1.1238 0.1015 0.2880 0.057 Uiso 1 1 d R . .
H9C H 1.2245 0.1724 0.3297 0.057 Uiso 1 1 d R . .
C10 C 1.2340(5) -0.0438(5) 0.3841(3) 0.0558(16) Uani 1 1 d . . .
H10A H 1.3207 -0.0122 0.3851 0.067 Uiso 1 1 d R . .
H10B H 1.2044 -0.0503 0.3329 0.067 Uiso 1 1 d R . .
H10C H 1.2404 -0.1084 0.4067 0.067 Uiso 1 1 d R . .
C20 C 0.7974(7) -0.1895(4) 0.5041(3) 0.0505(15) Uani 1 1 d . . .
H20A H 0.7661 -0.1621 0.5508 0.061 Uiso 1 1 d R . .
H20B H 0.8874 -0.2143 0.5104 0.061 Uiso 1 1 d R . .
H20C H 0.7391 -0.2428 0.4890 0.061 Uiso 1 1 d R . .
F11 F 0.4066(5) -0.0113(4) 0.5356(3) 0.1144(18) Uani 1 1 d . . .
C4 C 1.0877(4) 0.1100(3) 0.4005(2) 0.0299(9) Uani 1 1 d . . .
F12 F 0.3974(5) 0.0904(5) 0.6930(2) 0.121(2) Uani 1 1 d . . .
F8 F 0.5001(5) -0.0416(3) 0.6453(4) 0.129(2) Uani 1 1 d . . .
F7 F 0.2753(5) -0.0261(4) 0.6313(3) 0.119(2) Uani 1 1 d . . .
C19 C 0.9609(6) -0.2105(3) 0.3645(3) 0.0487(14) Uani 1 1 d . . .
H19A H 0.9064 -0.2611 0.3417 0.058 Uiso 1 1 d R . .
H19B H 0.9963 -0.2346 0.4113 0.058 Uiso 1 1 d R . .
H19C H 1.0339 -0.1937 0.3315 0.058 Uiso 1 1 d R . .

loop_
_atom_site_aniso_label
_atom_site_aniso_U_11
_atom_site_aniso_U_22
_atom_site_aniso_U_33
_atom_site_aniso_U_23
_atom_site_aniso_U_13
_atom_site_aniso_U_12
Fe1 0.0190(2) 0.0162(2) 0.0170(2) -0.0001(2) -0.0045(2) -0.0010(2)
P1 0.0221(5) 0.0236(5) 0.0223(5) -0.0023(4) -0.0007(4) -0.0037(4)
P2 0.0372(6) 0.0343(6) 0.0332(6) 0.0110(5) -0.0101(5) -0.0077(5)
F5 0.0380(15) 0.0285(12) 0.0479(15) -0.0111(11) -0.0012(12) -0.0019(11)
F4 0.0317(13) 0.0420(14) 0.0321(13) -0.0054(11) 0.0094(11) -0.0108(11)
F6 0.0375(14) 0.0322(13) 0.0646(19) -0.0212(13) 0.0071(14) -0.0055(12)
F3 0.0467(17) 0.0458(15) 0.0399(15) 0.0179(12) -0.0108(12) -0.0107(13)
C15 0.041(2) 0.031(2) 0.022(2) 0.0044(17) -0.0106(17) -0.0192(19)
F2 0.0273(13) 0.0500(17) 0.0491(16) -0.0127(14) 0.0116(12) -0.0115(12)
F1 0.0519(17) 0.0572(17) 0.0380(16) 0.0039(13) -0.0220(14) -0.0071(15)
C12 0.0203(18) 0.026(2) 0.0209(18) 0.0018(15) -0.0065(14) -0.0039(15)
C5 0.0176(16) 0.047(2) 0.037(2) -0.018(2) -0.0063(17) 0.0042(18)
C2 0.022(2) 0.0198(16) 0.0169(17) -0.0034(13) -0.0018(14) -0.0044(14)
C16 0.0251(19) 0.041(2) 0.027(2) 0.0020(19) -0.0022(15) -0.014(2)
C13 0.0285(19) 0.0233(19) 0.0191(17) -0.0036(14) -0.0065(14) 0.0001(15)
C11 0.0216(19) 0.042(2) 0.0224(19) -0.0025(18) -0.0068(15) -0.0052(17)
C1 0.030(2) 0.0223(19) 0.0224(18) -0.0049(15) -0.0104(15) -0.0009(16)
C3 0.029(2) 0.0201(17) 0.024(2) 0.0000(14) 0.0006(15) -0.0064(15)
C7 0.060(3) 0.028(2) 0.0260(19) 0.0050(16) -0.014(2) -0.006(2)
C18 0.040(3) 0.034(2) 0.027(2) 0.0100(18) -0.0043(18) 0.010(2)
F10 0.069(2) 0.056(2) 0.111(3) 0.018(2) -0.036(2) 0.0022(17)
C17 0.031(2) 0.059(3) 0.034(3) -0.002(2) -0.0032(19) 0.014(2)
F9 0.0514(18) 0.063(2) 0.083(3) 0.0096(19) 0.0033(18) -0.0194(17)
C8 0.033(2) 0.028(2) 0.027(2) -0.0024(17) 0.0019(17) 0.0023(17)
C14 0.043(3) 0.0190(18) 0.030(2) -0.0041(16) -0.0168(19) -0.0044(17)
C6 0.0300(19) 0.0296(18) 0.036(2) -0.0096(18) -0.0193(18) 0.010(2)
C9 0.045(3) 0.062(3) 0.035(3) -0.010(2) 0.015(2) -0.026(3)
C10 0.032(2) 0.081(4) 0.054(3) -0.026(3) -0.002(2) 0.022(3)
C20 0.081(4) 0.034(3) 0.037(3) 0.013(2) -0.022(3) -0.023(3)
F11 0.085(3) 0.164(5) 0.094(3) -0.076(3) -0.035(2) 0.018(3)
C4 0.024(2) 0.041(2) 0.0247(19) -0.0100(17) 0.0071(17) -0.017(2)
F12 0.067(3) 0.245(6) 0.052(2) -0.044(3) -0.008(2) 0.004(4)
F8 0.128(4) 0.052(2) 0.207(6) 0.037(3) -0.112(4) -0.009(2)
F7 0.080(3) 0.126(4) 0.150(4) 0.075(4) -0.040(3) -0.065(3)
C19 0.073(4) 0.023(2) 0.050(3) -0.010(2) -0.016(3) 0.010(2)

loop_
_atom_type_symbol
_atom_type_description
_atom_type_scat_dispersion_real
_atom_type_scat_dispersion_imag
_atom_type_scat_source
C C 0.0033 0.0016 'International Tables Vol C Tables 4.2.6.8 and 6.1.1.4'
H H 0.0000 0.0000 'International Tables Vol C Tables 4.2.6.8 and 6.1.1.4'
P P 0.1023 0.0942 'International Tables Vol C Tables 4.2.6.8 and 6.1.1.4'
F F 0.0171 0.0103 'International Tables Vol C Tables 4.2.6.8 and 6.1.1.4'
Fe Fe 0.3463 0.8444 'International Tables Vol C Tables 4.2.6.8 and 6.1.1.4'

loop_
_exptl_crystal_face_index_h
_exptl_crystal_face_index_k
_exptl_crystal_face_index_l
_exptl_crystal_face_perp_dist
0 -1 1 0.068
0 1 -1 0.061
0 -1 -1 0.042
0 1 1 0.068
-1 0 0 0.081
1 0 0 0.105

loop_
_geom_angle_atom_site_label_1
_geom_angle_atom_site_label_2
_geom_angle_atom_site_label_3
_geom_angle
_geom_angle_site_symmetry_1
_geom_angle_site_symmetry_3
_geom_angle_publ_flag
C3 Fe1 C13 123.64(15) . . ?
C3 Fe1 C6 82.54(17) . . ?
C13 Fe1 C6 125.46(15) . . ?
C3 Fe1 C16 124.57(17) . . ?
C13 Fe1 C16 82.11(16) . . ?
C6 Fe1 C16 124.42(18) . . ?
C3 Fe1 C5 70.14(17) . . ?
C13 Fe1 C5 101.07(16) . . ?
C6 Fe1 C5 38.59(18) . . ?
C16 Fe1 C5 160.0(2) . . ?
C3 Fe1 C4 39.20(16) . . ?
C13 Fe1 C4 100.03(15) . . ?
C6 Fe1 C4 69.79(18) . . ?
C16 Fe1 C4 160.85(18) . . ?
C5 Fe1 C4 38.57(18) . . ?
C3 Fe1 C12 100.06(15) . . ?
C13 Fe1 C12 38.42(15) . . ?
C6 Fe1 C12 161.14(16) . . ?
C16 Fe1 C12 69.43(15) . . ?
C5 Fe1 C12 124.65(17) . . ?
C4 Fe1 C12 100.35(16) . . ?
C3 Fe1 C2 39.22(14) . . ?
C13 Fe1 C2 159.56(15) . . ?
C6 Fe1 C2 69.95(14) . . ?
C16 Fe1 C2 100.21(16) . . ?
C5 Fe1 C2 83.73(15) . . ?
C4 Fe1 C2 71.26(14) . . ?
C12 Fe1 C2 123.30(15) . . ?
C3 Fe1 C15 160.09(17) . . ?
C13 Fe1 C15 70.26(15) . . ?
C6 Fe1 C15 101.00(17) . . ?
C16 Fe1 C15 38.09(18) . . ?
C5 Fe1 C15 124.26(19) . . ?
C4 Fe1 C15 160.00(18) . . ?
C12 Fe1 C15 82.96(15) . . ?
C2 Fe1 C15 123.43(15) . . ?
C3 Fe1 C1 70.43(15) . . ?
C13 Fe1 C1 161.38(15) . . ?
C6 Fe1 C1 39.04(15) . . ?
C16 Fe1 C1 99.96(16) . . ?
C5 Fe1 C1 70.86(16) . . ?
C4 Fe1 C1 84.12(16) . . ?
C12 Fe1 C1 159.01(15) . . ?
C2 Fe1 C1 38.67(14) . . ?
C15 Fe1 C1 99.88(15) . . ?
C3 Fe1 C14 160.24(16) . . ?
C13 Fe1 C14 39.29(15) . . ?
C6 Fe1 C14 101.01(16) . . ?
C16 Fe1 C14 69.46(19) . . ?
C5 Fe1 C14 100.42(18) . . ?
C4 Fe1 C14 123.64(17) . . ?
C12 Fe1 C14 70.46(15) . . ?
C2 Fe1 C14 159.88(15) . . ?
C15 Fe1 C14 38.79(17) . . ?
C1 Fe1 C14 124.04(15) . . ?
C3 Fe1 C11 100.47(16) . . ?
C13 Fe1 C11 69.67(15) . . ?
C6 Fe1 C11 159.57(17) . . ?
C16 Fe1 C11 38.20(16) . . ?
C5 Fe1 C11 160.89(19) . . ?
C4 Fe1 C11 124.63(18) . . ?
C12 Fe1 C11 38.71(15) . . ?
C2 Fe1 C11 99.52(15) . . ?
C15 Fe1 C11 69.55(18) . . ?
C1 Fe1 C11 122.78(15) . . ?
C14 Fe1 C11 83.04(17) . . ?
F6 P1 F3 90.95(17) . . ?
F6 P1 F2 89.62(15) . . ?
F3 P1 F2 90.31(16) . . ?
F6 P1 F1 89.96(17) . . ?
F3 P1 F1 178.86(17) . . ?
F2 P1 F1 90.37(17) . . ?
F6 P1 F5 179.28(18) . . ?
F3 P1 F5 89.69(16) . . ?
F2 P1 F5 90.06(15) . . ?
F1 P1 F5 89.40(16) . . ?
F6 P1 F4 90.55(15) . . ?
F3 P1 F4 89.71(15) . . ?
F2 P1 F4 179.82(18) . . ?
F1 P1 F4 89.60(16) . . ?
F5 P1 F4 89.77(14) . . ?
F11 P2 F8 90.2(3) . . ?
F11 P2 F10 91.0(3) . . ?
F8 P2 F10 178.7(3) . . ?
F11 P2 F7 87.4(3) . . ?
F8 P2 F7 92.2(3) . . ?
F10 P2 F7 87.5(2) . . ?
F11 P2 F12 179.4(3) . . ?
F8 P2 F12 90.2(3) . . ?
F10 P2 F12 88.6(3) . . ?
F7 P2 F12 92.1(3) . . ?
F11 P2 F9 93.2(3) . . ?
F8 P2 F9 88.3(2) . . ?
F10 P2 F9 92.0(2) . . ?
F7 P2 F9 179.3(3) . . ?
F12 P2 F9 87.3(3) . . ?
C16 C15 C14 119.3(4) . . ?
C16 C15 C20 120.7(4) . . ?
C14 C15 C20 120.1(4) . . ?
C16 C15 Fe1 69.9(2) . . ?
C14 C15 Fe1 70.8(2) . . ?
C20 C15 Fe1 131.5(3) . . ?
C13 C12 C11 119.2(4) . . ?
C13 C12 C18 120.3(4) . . ?
C11 C12 C18 120.5(4) . . ?
C13 C12 Fe1 69.2(2) . . ?
C11 C12 Fe1 71.4(2) . . ?
C18 C12 Fe1 132.3(3) . . ?
C6 C5 C4 119.5(4) . . ?
C6 C5 C10 119.3(5) . . ?
C4 C5 C10 121.3(5) . . ?
C6 C5 Fe1 69.8(2) . . ?
C4 C5 Fe1 70.8(2) . . ?
C10 C5 Fe1 132.0(3) . . ?
C1 C2 C3 118.6(4) . . ?
C1 C2 C8 121.5(3) . . ?
C3 C2 C8 119.9(3) . . ?
C1 C2 Fe1 70.8(2) . . ?
C3 C2 Fe1 68.4(2) . . ?
C8 C2 Fe1 131.9(3) . . ?
C15 C16 C11 123.2(4) . . ?
C15 C16 Fe1 72.0(2) . . ?
C11 C16 Fe1 72.5(2) . . ?
C15 C16 H16 118.2 . . ?
C11 C16 H16 118.6 . . ?
Fe1 C16 H16 130.2 . . ?
C12 C13 C14 122.3(4) . . ?
C12 C13 Fe1 72.4(2) . . ?
C14 C13 Fe1 72.2(2) . . ?
C12 C13 H13 118.9 . . ?
C14 C13 H13 118.8 . . ?
Fe1 C13 H13 128.6 . . ?
C16 C11 C12 118.3(4) . . ?
C16 C11 C17 120.5(4) . . ?
C12 C11 C17 121.3(4) . . ?
C16 C11 Fe1 69.3(2) . . ?
C12 C11 Fe1 69.9(2) . . ?
C17 C11 Fe1 132.4(3) . . ?
C2 C1 C6 118.2(4) . . ?
C2 C1 C7 120.8(4) . . ?
C6 C1 C7 121.0(4) . . ?
C2 C1 Fe1 70.5(2) . . ?
C6 C1 Fe1 69.2(2) . . ?
C7 C1 Fe1 131.7(3) . . ?
C4 C3 C2 122.8(4) . . ?
C4 C3 Fe1 72.3(2) . . ?
C2 C3 Fe1 72.4(2) . . ?
C4 C3 H3 118.4 . . ?
C2 C3 H3 118.8 . . ?
Fe1 C3 H3 129.2 . . ?
C1 C7 H7A 109.5 . . ?
C1 C7 H7B 109.4 . . ?
H7A C7 H7B 109.5 . . ?
C1 C7 H7C 109.5 . . ?
H7A C7 H7C 109.5 . . ?
H7B C7 H7C 109.5 . . ?
C12 C18 H18A 109.2 . . ?
C12 C18 H18B 109.2 . . ?
H18A C18 H18B 109.5 . . ?
C12 C18 H18C 110.0 . . ?
H18A C18 H18C 109.5 . . ?
H18B C18 H18C 109.5 . . ?
C11 C17 H17A 109.5 . . ?
C11 C17 H17B 109.1 . . ?
H17A C17 H17B 109.5 . . ?
C11 C17 H17C 109.8 . . ?
H17A C17 H17C 109.5 . . ?
H17B C17 H17C 109.5 . . ?
C2 C8 H8A 109.4 . . ?
C2 C8 H8B 109.7 . . ?
H8A C8 H8B 109.5 . . ?
C2 C8 H8C 109.3 . . ?
H8A C8 H8C 109.5 . . ?
H8B C8 H8C 109.5 . . ?
C15 C14 C13 117.7(4) . . ?
C15 C14 C19 122.6(4) . . ?
C13 C14 C19 119.7(4) . . ?
C15 C14 Fe1 70.5(2) . . ?
C13 C14 Fe1 68.5(2) . . ?
C19 C14 Fe1 132.9(3) . . ?
C5 C6 C1 122.8(4) . . ?
C5 C6 Fe1 71.6(2) . . ?
C1 C6 Fe1 71.7(2) . . ?
C5 C6 H6 118.5 . . ?
C1 C6 H6 118.7 . . ?
Fe1 C6 H6 130.7 . . ?
C4 C9 H9A 109.4 . . ?
C4 C9 H9B 109.5 . . ?
H9A C9 H9B 109.5 . . ?
C4 C9 H9C 109.4 . . ?
H9A C9 H9C 109.5 . . ?
H9B C9 H9C 109.5 . . ?
C5 C10 H10A 109.6 . . ?
C5 C10 H10B 109.8 . . ?
H10A C10 H10B 109.5 . . ?
C5 C10 H10C 109.0 . . ?
H10A C10 H10C 109.5 . . ?
H10B C10 H10C 109.5 . . ?
C15 C20 H20A 109.6 . . ?
C15 C20 H20B 109.3 . . ?
H20A C20 H20B 109.5 . . ?
C15 C20 H20C 109.6 . . ?
H20A C20 H20C 109.5 . . ?
H20B C20 H20C 109.5 . . ?
C5 C4 C3 118.1(4) . . ?
C5 C4 C9 122.5(4) . . ?
C3 C4 C9 119.3(4) . . ?
C5 C4 Fe1 70.7(2) . . ?
C3 C4 Fe1 68.5(2) . . ?
C9 C4 Fe1 131.2(3) . . ?
C14 C19 H19A 109.6 . . ?
C14 C19 H19B 109.4 . . ?
H19A C19 H19B 109.5 . . ?
C14 C19 H19C 109.4 . . ?
H19A C19 H19C 109.5 . . ?
H19B C19 H19C 109.5 . . ?

loop_
_geom_bond_atom_site_label_1
_geom_bond_atom_site_label_2
_geom_bond_distance
_geom_bond_site_symmetry_2
_geom_bond_publ_flag
Fe1 C3 2.080(4) . ?
Fe1 C13 2.090(4) . ?
Fe1 C6 2.103(4) . ?
Fe1 C16 2.108(4) . ?
Fe1 C5 2.127(4) . ?
Fe1 C4 2.128(4) . ?
Fe1 C12 2.131(4) . ?
Fe1 C2 2.132(3) . ?
Fe1 C15 2.135(4) . ?
Fe1 C1 2.136(4) . ?
Fe1 C14 2.139(4) . ?
Fe1 C11 2.150(4) . ?
P1 F6 1.588(3) . ?
P1 F3 1.591(3) . ?
P1 F2 1.598(3) . ?
P1 F1 1.598(3) . ?
P1 F5 1.602(3) . ?
P1 F4 1.602(3) . ?
P2 F11 1.545(4) . ?
P2 F8 1.558(4) . ?
P2 F10 1.566(4) . ?
P2 F7 1.571(4) . ?
P2 F12 1.572(4) . ?
P2 F9 1.583(3) . ?
C15 C16 1.384(7) . ?
C15 C14 1.419(6) . ?
C15 C20 1.512(6) . ?
C12 C13 1.389(5) . ?
C12 C11 1.419(6) . ?
C12 C18 1.505(5) . ?
C5 C6 1.398(6) . ?
C5 C4 1.406(6) . ?
C5 C10 1.512(6) . ?
C2 C1 1.413(5) . ?
C2 C3 1.414(5) . ?
C2 C8 1.496(5) . ?
C16 C11 1.394(6) . ?
C16 H16 0.9300 . ?
C13 C14 1.422(5) . ?
C13 H13 0.9300 . ?
C11 C17 1.512(6) . ?
C1 C6 1.417(6) . ?
C1 C7 1.488(6) . ?
C3 C4 1.412(6) . ?
C3 H3 0.9301 . ?
C7 H7A 0.9600 . ?
C7 H7B 0.9600 . ?
C7 H7C 0.9600 . ?
C18 H18A 0.9600 . ?
C18 H18B 0.9601 . ?
C18 H18C 0.9600 . ?
C17 H17A 0.9599 . ?
C17 H17B 0.9601 . ?
C17 H17C 0.9599 . ?
C8 H8A 0.9600 . ?
C8 H8B 0.9600 . ?
C8 H8C 0.9600 . ?
C14 C19 1.483(6) . ?
C6 H6 0.9300 . ?
C9 C4 1.501(6) . ?
C9 H9A 0.9601 . ?
C9 H9B 0.9600 . ?
C9 H9C 0.9600 . ?
C10 H10A 0.9600 . ?
C10 H10B 0.9599 . ?
C10 H10C 0.9600 . ?
C20 H20A 0.9601 . ?
C20 H20B 0.9600 . ?
C20 H20C 0.9600 . ?
C19 H19A 0.9601 . ?
C19 H19B 0.9600 . ?
C19 H19C 0.9600 . ?
